data_1564883
loop_
_publ_author_name
'Murphy, Jaime M.'
'Gaertner, Andrea A.E.'
'Owen, Amanda M.'
'Struder, Samantha'
'McMillen, Colin D.'
'Wetzler, Modi'
'Brumaghim, Julia L.'

_publ_section_title
;
 Coordination complexes of methimazole with copper: Controlling redox
 reactions and sulfur extrusion
;
_journal_name_full 'Inorganica Chimica Acta'
_journal_page_first 119568
_journal_paper_doi 10.1016/j.ica.2020.119568
_journal_volume 507
_journal_year 2020
_chemical_formula_sum 'C9 H14 Cu N4 O5 S2'
_chemical_formula_weight 385.90
_space_group_crystal_system triclinic
_space_group_IT_number 2
_space_group_name_Hall '-P 1'
_space_group_name_H-M_alt 'P -1'
_atom_sites_solution_hydrogens mixed
_atom_sites_solution_primary direct
_atom_sites_solution_secondary difmap
_audit_creation_method SHELXL-2014/7
_cell_angle_alpha 95.449(3)
_cell_angle_beta 104.276(3)
_cell_angle_gamma 96.167(3)
_cell_formula_units_Z 2
_cell_length_a 7.2792(7)
_cell_length_b 9.7671(9)
_cell_length_c 10.1282(9)
_cell_measurement_reflns_used 9909
_cell_measurement_temperature 100(2)
_cell_measurement_theta_max 30.52
_cell_measurement_theta_min 2.91
_cell_volume 688.27(11)
_computing_cell_refinement 'Bruker SAINT'
_computing_data_collection 'Bruker APEX3'
_computing_data_reduction 'Bruker SAINT'
_computing_molecular_graphics 'Bruker SHELXTL'
_computing_publication_material 'Bruker SHELXTL'
_computing_structure_refinement 'SHELXL-2014 (Sheldrick 2014)'
_computing_structure_solution 'SHELXT-2014 (Sheldrick 2014)'
_diffrn_ambient_temperature 100(2)
_diffrn_measured_fraction_theta_full 0.999
_diffrn_measured_fraction_theta_max 0.998
_diffrn_measurement_device_type 'Bruker D8 Venture Photon 100'
_diffrn_measurement_method '\f and \w scans'
_diffrn_radiation_type MoK\a
_diffrn_radiation_wavelength 0.71073
_diffrn_reflns_av_R_equivalents 0.0376
_diffrn_reflns_av_unetI/netI 0.0225
_diffrn_reflns_Laue_measured_fraction_full 0.999
_diffrn_reflns_Laue_measured_fraction_max 0.998
_diffrn_reflns_limit_h_max 10
_diffrn_reflns_limit_h_min -10
_diffrn_reflns_limit_k_max 13
_diffrn_reflns_limit_k_min -13
_diffrn_reflns_limit_l_max 14
_diffrn_reflns_limit_l_min -14
_diffrn_reflns_number 33902
_diffrn_reflns_point_group_measured_fraction_full 0.999
_diffrn_reflns_point_group_measured_fraction_max 0.998
_diffrn_reflns_theta_full 25.242
_diffrn_reflns_theta_max 30.574
_diffrn_reflns_theta_min 2.092
_diffrn_source 'Incoatec I\mS'
_exptl_absorpt_coefficient_mu 1.917
_exptl_absorpt_correction_T_max 1.0000
_exptl_absorpt_correction_T_min 0.9638
_exptl_absorpt_correction_type multi-scan
_exptl_absorpt_process_details 'SADABS, Bruker'
_exptl_crystal_colour blue
_exptl_crystal_density_diffrn 1.862
_exptl_crystal_density_meas .
_exptl_crystal_density_method .
_exptl_crystal_description block
_exptl_crystal_F_000 394
_exptl_crystal_size_max 0.088
_exptl_crystal_size_mid 0.086
_exptl_crystal_size_min 0.082
_exptl_transmission_factor_max .
_exptl_transmission_factor_min .
_refine_diff_density_max 0.732
_refine_diff_density_min -0.938
_refine_diff_density_rms 0.307
_refine_ls_extinction_coef .
_refine_ls_extinction_method none
_refine_ls_goodness_of_fit_ref 1.164
_refine_ls_hydrogen_treatment mixed
_refine_ls_matrix_type full
_refine_ls_number_parameters 197
_refine_ls_number_reflns 4212
_refine_ls_number_restraints 1
_refine_ls_restrained_S_all 1.164
_refine_ls_R_factor_all 0.0337
_refine_ls_R_factor_gt 0.0266
_refine_ls_shift/su_max 0.001
_refine_ls_shift/su_mean 0.000
_refine_ls_structure_factor_coef Fsqd
_refine_ls_weighting_details 'w=1/[\s^2^(Fo^2^)+(0.0648P)^2^+0.2394P] where P=(Fo^2^+2Fc^2^)/3'
_refine_ls_weighting_scheme calc
_refine_ls_wR_factor_gt 0.0886
_refine_ls_wR_factor_ref 0.1019
_reflns_Friedel_coverage 0.000
_reflns_Friedel_fraction_full .
_reflns_Friedel_fraction_max .
_reflns_number_gt 3808
_reflns_number_total 4212
_reflns_threshold_expression 'I > 2\s(I)'
_cod_data_source_file 7.cif
_cod_data_source_block 7
_cod_database_code 1564883
_shelx_shelxl_version_number 2014/7
_shelx_space_group_comment
;
The symmetry employed for this shelxl refinement is uniquely defined
by the following loop, which should always be used as a source of
symmetry information in preference to the above space-group names.
They are only intended as comments.
;
_shelx_estimated_absorpt_t_min 0.849
_shelx_estimated_absorpt_t_max 0.859

loop_
_space_group_symop_operation_xyz
'x, y, z'
'-x, -y, -z'

loop_
_atom_site_label
_atom_site_type_symbol
_atom_site_fract_x
_atom_site_fract_y
_atom_site_fract_z
_atom_site_U_iso_or_equiv
_atom_site_adp_type
_atom_site_occupancy
_atom_site_site_symmetry_order
_atom_site_calc_flag
_atom_site_refinement_flags_posn
_atom_site_refinement_flags_adp
_atom_site_refinement_flags_occupancy
_atom_site_disorder_assembly
_atom_site_disorder_group
Cu1 Cu 0.41674(3) 0.30082(2) 0.68135(2) 0.00748(8) Uani 1 1 d . . . . .
S2 S 0.72334(6) 0.22423(5) 0.82813(4) 0.00844(10) Uani 1 1 d . . . . .
S1 S 0.22600(7) 0.52816(5) 0.41901(4) 0.01025(11) Uani 1 1 d . . . . .
O1 O 0.6097(2) 0.33632(14) 0.86486(13) 0.0106(3) Uani 1 1 d . . . . .
O2 O 0.5945(2) 0.15635(14) 0.69101(13) 0.0112(3) Uani 1 1 d . . . . .
O4 O 0.7497(2) 0.12712(14) 0.92886(13) 0.0122(3) Uani 1 1 d . . . . .
O3 O 0.9056(2) 0.28780(16) 0.81008(15) 0.0154(3) Uani 1 1 d . . . . .
O5 O 0.1977(2) 0.17020(16) 0.74959(15) 0.0154(3) Uani 1 1 d D . . . .
H5 H 0.096(3) 0.208(3) 0.751(3) 0.036(9) Uiso 1 1 d D . . . .
N3 N 0.3251(2) 0.48167(17) 0.69480(16) 0.0096(3) Uani 1 1 d . . . . .
N4 N 0.2515(2) 0.68993(16) 0.65221(16) 0.0104(3) Uani 1 1 d . . . . .
N1 N 0.3119(2) 0.26500(16) 0.48225(16) 0.0092(3) Uani 1 1 d . . . . .
N2 N 0.2086(2) 0.28944(16) 0.26241(16) 0.0095(3) Uani 1 1 d . . . . .
C5 C 0.2718(3) 0.56210(18) 0.59767(18) 0.0087(3) Uani 1 1 d . . . . .
C6 C 0.3366(3) 0.5620(2) 0.81829(19) 0.0120(3) Uani 1 1 d . . . . .
H6 H 0.3702 0.5319 0.9065 0.014 Uiso 1 1 calc R U . . .
C7 C 0.2923(3) 0.6902(2) 0.79278(19) 0.0130(4) Uani 1 1 d . . . . .
H7 H 0.2899 0.7654 0.8588 0.016 Uiso 1 1 calc R U . . .
C8 C 0.1956(3) 0.8064(2) 0.5769(2) 0.0157(4) Uani 1 1 d . . . . .
H8A H 0.2438 0.8028 0.4946 0.024 Uiso 1 1 calc R U . . .
H8B H 0.2499 0.8941 0.6358 0.024 Uiso 1 1 calc R U . . .
H8C H 0.0558 0.8000 0.5499 0.024 Uiso 1 1 calc R U . . .
C1 C 0.2509(3) 0.35242(19) 0.39301(18) 0.0089(3) Uani 1 1 d . . . . .
C2 C 0.3074(3) 0.13951(19) 0.40338(19) 0.0113(3) Uani 1 1 d . . . . .
H2 H 0.3424 0.0566 0.4386 0.014 Uiso 1 1 calc R U . . .
C3 C 0.2452(3) 0.15393(19) 0.2682(2) 0.0119(3) Uani 1 1 d . . . . .
H3 H 0.2298 0.0845 0.1926 0.014 Uiso 1 1 calc R U . . .
C4 C 0.1471(3) 0.3538(2) 0.13656(19) 0.0128(4) Uani 1 1 d . . . . .
H4A H 0.0720 0.4280 0.1534 0.019 Uiso 1 1 calc R U . . .
H4B H 0.0684 0.2837 0.0631 0.019 Uiso 1 1 calc R U . . .
H4C H 0.2597 0.3929 0.1091 0.019 Uiso 1 1 calc R U . . .
C9 C 0.2567(3) 0.0943(2) 0.8643(2) 0.0173(4) Uani 1 1 d . . . . .
H9A H 0.3598 0.0422 0.8507 0.026 Uiso 1 1 calc R U . . .
H9B H 0.1478 0.0296 0.8713 0.026 Uiso 1 1 calc R U . . .
H9C H 0.3027 0.1593 0.9490 0.026 Uiso 1 1 calc R U . . .

loop_
_atom_site_aniso_label
_atom_site_aniso_U_11
_atom_site_aniso_U_22
_atom_site_aniso_U_33
_atom_site_aniso_U_23
_atom_site_aniso_U_13
_atom_site_aniso_U_12
Cu1 0.01019(13) 0.00740(12) 0.00525(12) 0.00116(8) 0.00148(8) 0.00390(8)
S2 0.0108(2) 0.0090(2) 0.00605(19) 0.00173(15) 0.00164(15) 0.00435(15)
S1 0.0169(2) 0.0079(2) 0.0064(2) 0.00159(15) 0.00264(16) 0.00394(16)
O1 0.0137(6) 0.0106(6) 0.0074(6) -0.0004(5) 0.0012(5) 0.0060(5)
O2 0.0149(7) 0.0115(6) 0.0069(6) -0.0008(5) 0.0008(5) 0.0067(5)
O4 0.0190(7) 0.0114(6) 0.0071(6) 0.0041(5) 0.0023(5) 0.0059(5)
O3 0.0122(7) 0.0195(7) 0.0163(7) 0.0078(6) 0.0040(5) 0.0047(5)
O5 0.0135(7) 0.0184(7) 0.0179(7) 0.0091(6) 0.0071(6) 0.0051(6)
N3 0.0124(7) 0.0112(7) 0.0065(7) 0.0018(5) 0.0030(5) 0.0049(6)
N4 0.0148(8) 0.0079(7) 0.0098(7) 0.0010(5) 0.0043(6) 0.0049(6)
N1 0.0115(7) 0.0086(7) 0.0079(7) 0.0013(5) 0.0022(6) 0.0032(5)
N2 0.0115(7) 0.0100(7) 0.0063(7) 0.0002(5) 0.0014(5) 0.0015(5)
C5 0.0107(8) 0.0086(8) 0.0076(7) 0.0007(6) 0.0028(6) 0.0034(6)
C6 0.0168(9) 0.0132(8) 0.0070(8) -0.0004(6) 0.0043(7) 0.0057(7)
C7 0.0172(9) 0.0141(9) 0.0085(8) -0.0001(7) 0.0040(7) 0.0053(7)
C8 0.0215(10) 0.0119(9) 0.0169(9) 0.0061(7) 0.0066(8) 0.0083(7)
C1 0.0094(8) 0.0082(7) 0.0083(8) 0.0005(6) 0.0013(6) 0.0012(6)
C2 0.0136(9) 0.0086(8) 0.0114(8) 0.0001(6) 0.0026(7) 0.0024(6)
C3 0.0142(9) 0.0089(8) 0.0114(8) -0.0009(6) 0.0020(7) 0.0012(7)
C4 0.0157(9) 0.0153(9) 0.0070(8) 0.0024(7) 0.0014(7) 0.0027(7)
C9 0.0204(10) 0.0168(9) 0.0178(9) 0.0094(8) 0.0070(8) 0.0052(8)

loop_
_atom_type_symbol
_atom_type_description
_atom_type_scat_dispersion_real
_atom_type_scat_dispersion_imag
_atom_type_scat_source
C C 0.0033 0.0016 'International Tables Vol C Tables 4.2.6.8 and 6.1.1.4'
H H 0.0000 0.0000 'International Tables Vol C Tables 4.2.6.8 and 6.1.1.4'
N N 0.0061 0.0033 'International Tables Vol C Tables 4.2.6.8 and 6.1.1.4'
O O 0.0106 0.0060 'International Tables Vol C Tables 4.2.6.8 and 6.1.1.4'
S S 0.1246 0.1234 'International Tables Vol C Tables 4.2.6.8 and 6.1.1.4'
Cu Cu 0.3201 1.2651 'International Tables Vol C Tables 4.2.6.8 and 6.1.1.4'

loop_
_geom_angle_atom_site_label_1
_geom_angle_atom_site_label_2
_geom_angle_atom_site_label_3
_geom_angle
_geom_angle_site_symmetry_1
_geom_angle_site_symmetry_3
N1 Cu1 N3 93.40(6) . .
N1 Cu1 O2 95.31(6) . .
N3 Cu1 O2 160.84(7) . .
N1 Cu1 O1 159.78(7) . .
N3 Cu1 O1 95.41(6) . .
O2 Cu1 O1 71.29(6) . .
N1 Cu1 O5 100.35(6) . .
N3 Cu1 O5 100.82(6) . .
O2 Cu1 O5 94.35(6) . .
O1 Cu1 O5 95.82(6) . .
N1 Cu1 S2 128.15(5) . .
N3 Cu1 S2 128.54(5) . .
O2 Cu1 S2 35.82(4) . .
O1 Cu1 S2 35.75(4) . .
O5 Cu1 S2 99.70(4) . .
O4 S2 O3 112.14(9) . .
O4 S2 O1 111.56(8) . .
O3 S2 O1 109.74(9) . .
O4 S2 O2 111.60(8) . .
O3 S2 O2 110.09(8) . .
O1 S2 O2 101.19(8) . .
O4 S2 Cu1 131.24(6) . .
O3 S2 Cu1 116.62(6) . .
O1 S2 Cu1 50.84(5) . .
O2 S2 Cu1 50.83(5) . .
C1 S1 C5 102.97(8) . .
S2 O1 Cu1 93.40(7) . .
S2 O2 Cu1 93.35(7) . .
C9 O5 Cu1 119.43(12) . .
C9 O5 H5 113(2) . .
Cu1 O5 H5 114(2) . .
C5 N3 C6 105.78(15) . .
C5 N3 Cu1 129.37(13) . .
C6 N3 Cu1 123.99(13) . .
C5 N4 C7 107.07(15) . .
C5 N4 C8 126.78(16) . .
C7 N4 C8 126.15(16) . .
C1 N1 C2 105.68(15) . .
C1 N1 Cu1 129.59(13) . .
C2 N1 Cu1 124.38(13) . .
C1 N2 C3 107.34(16) . .
C1 N2 C4 126.87(16) . .
C3 N2 C4 125.68(16) . .
N3 C5 N4 111.26(16) . .
N3 C5 S1 130.72(14) . .
N4 C5 S1 118.02(14) . .
C7 C6 N3 109.25(16) . .
C7 C6 H6 125.4 . .
N3 C6 H6 125.4 . .
C6 C7 N4 106.63(16) . .
C6 C7 H7 126.7 . .
N4 C7 H7 126.7 . .
N4 C8 H8A 109.5 . .
N4 C8 H8B 109.5 . .
H8A C8 H8B 109.5 . .
N4 C8 H8C 109.5 . .
H8A C8 H8C 109.5 . .
H8B C8 H8C 109.5 . .
N1 C1 N2 111.07(16) . .
N1 C1 S1 130.82(14) . .
N2 C1 S1 118.09(14) . .
C3 C2 N1 109.42(17) . .
C3 C2 H2 125.3 . .
N1 C2 H2 125.3 . .
C2 C3 N2 106.49(16) . .
C2 C3 H3 126.8 . .
N2 C3 H3 126.8 . .
N2 C4 H4A 109.5 . .
N2 C4 H4B 109.5 . .
H4A C4 H4B 109.5 . .
N2 C4 H4C 109.5 . .
H4A C4 H4C 109.5 . .
H4B C4 H4C 109.5 . .
O5 C9 H9A 109.5 . .
O5 C9 H9B 109.5 . .
H9A C9 H9B 109.5 . .
O5 C9 H9C 109.5 . .
H9A C9 H9C 109.5 . .
H9B C9 H9C 109.5 . .

loop_
_geom_bond_atom_site_label_1
_geom_bond_atom_site_label_2
_geom_bond_distance
_geom_bond_site_symmetry_2
Cu1 N1 1.9547(16) .
Cu1 N3 1.9587(16) .
Cu1 O2 2.0078(13) .
Cu1 O1 2.0083(13) .
Cu1 O5 2.2186(15) .
Cu1 S2 2.5854(5) .
S2 O4 1.4504(14) .
S2 O3 1.4638(15) .
S2 O1 1.5133(14) .
S2 O2 1.5156(14) .
S1 C1 1.7473(19) .
S1 C5 1.7493(18) .
O5 C9 1.439(2) .
O5 H5 0.863(18) .
N3 C5 1.326(2) .
N3 C6 1.391(2) .
N4 C5 1.355(2) .
N4 C7 1.380(2) .
N4 C8 1.467(2) .
N1 C1 1.332(2) .
N1 C2 1.391(2) .
N2 C1 1.352(2) .
N2 C3 1.382(2) .
N2 C4 1.467(2) .
C6 C7 1.359(3) .
C6 H6 0.9500 .
C7 H7 0.9500 .
C8 H8A 0.9800 .
C8 H8B 0.9800 .
C8 H8C 0.9800 .
C2 C3 1.358(3) .
C2 H2 0.9500 .
C3 H3 0.9500 .
C4 H4A 0.9800 .
C4 H4B 0.9800 .
C4 H4C 0.9800 .
C9 H9A 0.9800 .
C9 H9B 0.9800 .
C9 H9C 0.9800 .

loop_
_geom_hbond_atom_site_label_D
_geom_hbond_atom_site_label_H
_geom_hbond_atom_site_label_A
_geom_hbond_distance_DH
_geom_hbond_distance_HA
_geom_hbond_distance_DA
_geom_hbond_angle_DHA
_geom_hbond_site_symmetry_A
O5 H5 O3 0.863(18) 1.86(2) 2.692(2) 163(3) 1_455
C6 H6 O1 0.95 2.50 3.183(2) 128.6 2_667
C7 H7 O4 0.95 2.40 3.288(2) 155.9 2_667
C2 H2 O2 0.95 2.50 3.167(2) 127.4 2_656
C3 H3 O4 0.95 2.34 3.246(2) 159.1 2_656
